data_4032583
loop_
_publ_author_name
'Zheng, Lan'
'Liang, Yong-Min'

_publ_section_title
;
 Copper-Catalyzed [2 + 2 + 3] Annulation of 1,6-Enynes with
 \a-Bromo-1,3-Dicarbonyl Compounds: Synthesis of Dihydrooxepines.
;
_journal_issue 13
_journal_name_full 'The Journal of organic chemistry'
_journal_page_first 7000
_journal_page_last 7007
_journal_paper_doi 10.1021/acs.joc.7b00879
_journal_volume 82
_journal_year 2017
_chemical_formula_moiety 'C24 H28 O7'
_chemical_formula_sum 'C24 H28 O7'
_chemical_formula_weight 428.46
_chemical_name_systematic
;
 ? 
;
_space_group_crystal_system monoclinic
_space_group_IT_number 14
_space_group_name_Hall '-P 2ybc'
_space_group_name_H-M_alt 'P 1 21/c 1'
_symmetry_space_group_name_Hall '-P 2ybc'
_symmetry_space_group_name_H-M 'P 1 21/c 1'
_atom_sites_solution_hydrogens geom
_atom_sites_solution_primary direct
_atom_sites_solution_secondary difmap
_audit_creation_date 2016-09-05
_audit_creation_method
;
Olex2 1.2
(compiled 2016.08.25 svn.r3337 for OlexSys, GUI svn.r5221)
;
_cell_angle_alpha 90.00
_cell_angle_beta 90.534(6)
_cell_angle_gamma 90.00
_cell_formula_units_Z 4
_cell_length_a 9.9808(6)
_cell_length_b 19.6620(8)
_cell_length_c 11.5438(7)
_cell_measurement_reflns_used 1908
_cell_measurement_temperature 293.6(4)
_cell_measurement_theta_max 23.7470
_cell_measurement_theta_min 4.0470
_cell_volume 2265.3(2)
_computing_cell_refinement
;
CrysAlisPro, Agilent Technologies,
Version 1.171.37.33 (release 27-03-2014 CrysAlis171 .NET)
(compiled Mar 27 2014,17:12:48)
;
_computing_data_collection
;
CrysAlisPro, Agilent Technologies,
Version 1.171.37.33 (release 27-03-2014 CrysAlis171 .NET)
(compiled Mar 27 2014,17:12:48)
;
_computing_data_reduction
;
CrysAlisPro, Agilent Technologies,
Version 1.171.37.33 (release 27-03-2014 CrysAlis171 .NET)
(compiled Mar 27 2014,17:12:48)
;
_computing_molecular_graphics 'Olex2 (Dolomanov et al., 2009)'
_computing_publication_material 'Olex2 (Dolomanov et al., 2009)'
_computing_structure_refinement 'ShelXL (Sheldrick, 2015)'
_computing_structure_solution 'ShelXS (Sheldrick, 2008)'
_diffrn_ambient_environment air
_diffrn_ambient_temperature 293.6(4)
_diffrn_detector 'CCD plate'
_diffrn_detector_area_resol_mean 16.0733
_diffrn_detector_type Eos
_diffrn_measured_fraction_theta_full 0.956
_diffrn_measured_fraction_theta_max 0.957
_diffrn_measurement_details
;
#__ type_ start__ end____ width___ exp.time_
  1 omega  -32.00   -4.70   1.0500    3.0000
omega____ theta____ kappa____ phi______ frames
    -      -18.9586   77.0000  -60.0000 26

#__ type_ start__ end____ width___ exp.time_
  2 omega  -39.00   87.00   1.0500    3.0000
omega____ theta____ kappa____ phi______ frames
    -       23.0992   19.0000  150.0000 120

#__ type_ start__ end____ width___ exp.time_
  3 omega    4.00   30.25   1.0500    3.0000
omega____ theta____ kappa____ phi______ frames
    -      -19.5055  -19.0000  120.0000 25

#__ type_ start__ end____ width___ exp.time_
  4 omega  -94.00  -48.85   1.0500    3.0000
omega____ theta____ kappa____ phi______ frames
    -      -19.5055  -19.0000  120.0000 43

#__ type_ start__ end____ width___ exp.time_
  5 omega   41.00   83.00   1.0500    3.0000
omega____ theta____ kappa____ phi______ frames
    -       22.7867  178.0000   60.0000 40
;
_diffrn_measurement_device 'four-circle diffractometer'
_diffrn_measurement_device_type 'SuperNova, Dual, Cu at zero, Eos'
_diffrn_measurement_method '\w scans'
_diffrn_orient_matrix_type 'CrysAlisPro convention (1999,Acta A55,543-557)'
_diffrn_orient_matrix_UB_11 0.0576772000
_diffrn_orient_matrix_UB_12 0.0012576000
_diffrn_orient_matrix_UB_13 0.0362856000
_diffrn_orient_matrix_UB_21 0.0300404000
_diffrn_orient_matrix_UB_22 -0.0260781000
_diffrn_orient_matrix_UB_23 -0.0333215000
_diffrn_orient_matrix_UB_31 0.0285747000
_diffrn_orient_matrix_UB_32 0.0249070000
_diffrn_orient_matrix_UB_33 -0.0367550000
_diffrn_radiation_monochromator mirror
_diffrn_radiation_probe x-ray
_diffrn_radiation_type MoK\a
_diffrn_radiation_wavelength 0.71073
_diffrn_reflns_av_R_equivalents 0.0339
_diffrn_reflns_av_unetI/netI 0.0574
_diffrn_reflns_limit_h_max 11
_diffrn_reflns_limit_h_min -12
_diffrn_reflns_limit_k_max 24
_diffrn_reflns_limit_k_min -24
_diffrn_reflns_limit_l_max 14
_diffrn_reflns_limit_l_min -9
_diffrn_reflns_number 9778
_diffrn_reflns_theta_full 25.50
_diffrn_reflns_theta_max 26.02
_diffrn_reflns_theta_min 3.39
_diffrn_source 'SuperNova (Mo) X-ray Source'
_diffrn_source_type 'SuperNova (Mo) X-ray Source'
_exptl_absorpt_coefficient_mu 0.092
_exptl_absorpt_correction_T_max 1.00000
_exptl_absorpt_correction_T_min 0.78814
_exptl_absorpt_correction_type multi-scan
_exptl_absorpt_process_details
;
CrysAlisPro, Agilent Technologies,
Version 1.171.37.33 (release 27-03-2014 CrysAlis171 .NET)
(compiled Mar 27 2014,17:12:48)
Empirical absorption correction using spherical harmonics,
 implemented in SCALE3 ABSPACK scaling algorithm.
;
_exptl_crystal_colour 'clear light colourless'
_exptl_crystal_colour_lustre clear
_exptl_crystal_colour_modifier light
_exptl_crystal_colour_primary colourless
_exptl_crystal_density_diffrn 1.256
_exptl_crystal_density_method 'not measured'
_exptl_crystal_description block
_exptl_crystal_F_000 912
_exptl_crystal_size_max 0.21
_exptl_crystal_size_mid 0.19
_exptl_crystal_size_min 0.17
_refine_diff_density_max 0.212
_refine_diff_density_min -0.213
_refine_diff_density_rms 0.042
_refine_ls_extinction_method none
_refine_ls_goodness_of_fit_ref 1.051
_refine_ls_hydrogen_treatment constr
_refine_ls_matrix_type full
_refine_ls_number_parameters 285
_refine_ls_number_reflns 4279
_refine_ls_number_restraints 0
_refine_ls_restrained_S_all 1.051
_refine_ls_R_factor_all 0.1043
_refine_ls_R_factor_gt 0.0580
_refine_ls_shift/su_max 0.001
_refine_ls_shift/su_mean 0.000
_refine_ls_structure_factor_coef Fsqd
_refine_ls_weighting_details 'calc w=1/[\s^2^(Fo^2^)+(0.0541P)^2^+0.6683P] where P=(Fo^2^+2Fc^2^)/3'
_refine_ls_weighting_scheme calc
_refine_ls_wR_factor_gt 0.1309
_refine_ls_wR_factor_ref 0.1610
_reflns_number_gt 2562
_reflns_number_total 4279
_reflns_threshold_expression >2sigma(I)
_cod_data_source_file jo7b00879_si_004.cif
_cod_data_source_block zhenlan_0905
_cod_depositor_comments 'Adding full bibliography for 4032583--4032584.cif.'
_cod_database_code 4032583
_chemical_oxdiff_formula 'C H N O'
_reflns_odcompleteness_completeness 95.26
_reflns_odcompleteness_iscentric 1
_reflns_odcompleteness_theta 26.32
_olex2_refinement_description
;
1. Fixed Uiso
 At 1.2 times of:
  All C(H) groups, All C(H,H) groups
 At 1.5 times of:
  All C(H,H,H) groups
2.a Secondary CH2 refined with riding coordinates:
 C4(H4A,H4B), C7(H7A,H7B), C9(H9A,H9B), C22(H22A,H22B)
2.b Aromatic/amide H refined with riding coordinates:
 C11(H11), C12(H12), C13(H13), C14(H14), C15(H15)
2.c Idealised Me refined as rotating group:
 C17(H17A,H17B,H17C), C19(H19A,H19B,H19C), C20(H20A,H20B,H20C), C23(H23A,H23B,
 H23C), C24(H24A,H24B,H24C)
;
_olex2_date_sample_data_collection 2016-09-05
_olex2_submission_special_instructions 'No special instructions were received'
_oxdiff_exptl_absorpt_empirical_details
;
Empirical correction (ABSPACK) includes:
- Absorption correction using spherical harmonics
- Frame scaling
;
_oxdiff_exptl_absorpt_empirical_full_max 1.610
_oxdiff_exptl_absorpt_empirical_full_min 0.764

loop_
_space_group_symop_id
_space_group_symop_operation_xyz
1 'x, y, z'
2 '-x, y+1/2, -z+1/2'
3 '-x, -y, -z'
4 'x, -y-1/2, z-1/2'

loop_
_atom_site_label
_atom_site_type_symbol
_atom_site_fract_x
_atom_site_fract_y
_atom_site_fract_z
_atom_site_U_iso_or_equiv
_atom_site_adp_type
_atom_site_occupancy
_atom_site_calc_flag
_atom_site_refinement_flags_posn
O1 O 0.66574(18) 0.07941(8) 0.45044(16) 0.0480(5) Uani 1 d .
O2 O 0.5602(3) -0.13882(11) 0.1877(2) 0.0840(7) Uani 1 d .
O3 O 0.6160(2) -0.23874(9) 0.2629(2) 0.0693(6) Uani 1 d .
O4 O 0.9314(2) -0.22349(10) 0.37448(19) 0.0665(6) Uani 1 d .
O5 O 0.8961(2) -0.19894(9) 0.18798(17) 0.0552(5) Uani 1 d .
O6 O 0.8569(3) 0.07776(11) 0.7789(2) 0.0799(7) Uani 1 d .
O7 O 0.7754(3) -0.02556(11) 0.80402(19) 0.0794(7) Uani 1 d .
C1 C 0.7062(2) 0.03287(11) 0.3656(2) 0.0389(6) Uani 1 d .
C2 C 0.7537(2) -0.02968(11) 0.3810(2) 0.0372(6) Uani 1 d .
C3 C 0.7624(2) -0.07172(11) 0.4905(2) 0.0390(6) Uani 1 d .
C4 C 0.6751(3) -0.04207(12) 0.5857(2) 0.0440(6) Uani 1 d .
H4A H 0.5843 -0.0371 0.5563 0.053 Uiso 1 calc R
H4B H 0.6729 -0.0737 0.6501 0.053 Uiso 1 calc R
C5 C 0.7241(3) 0.02583(13) 0.6286(2) 0.0438(6) Uani 1 d .
C6 C 0.7129(3) 0.08133(13) 0.5627(2) 0.0451(6) Uani 1 d .
C7 C 0.7928(3) -0.07419(11) 0.2810(2) 0.0448(6) Uani 1 d .
H7A H 0.8886 -0.0719 0.2681 0.054 Uiso 1 calc R
H7B H 0.7463 -0.0604 0.2106 0.054 Uiso 1 calc R
C8 C 0.7505(3) -0.14692(11) 0.3175(2) 0.0415(6) Uani 1 d .
C9 C 0.7086(3) -0.14081(11) 0.4464(2) 0.0447(6) Uani 1 d .
H9A H 0.6118 -0.1425 0.4529 0.054 Uiso 1 calc R
H9B H 0.7467 -0.1778 0.4915 0.054 Uiso 1 calc R
C10 C 0.6919(3) 0.06655(11) 0.2510(2) 0.0408(6) Uani 1 d .
C11 C 0.5890(3) 0.05096(14) 0.1754(3) 0.0558(7) Uani 1 d .
H11 H 0.5264 0.0182 0.1958 0.067 Uiso 1 calc R
C12 C 0.5777(4) 0.08357(16) 0.0694(3) 0.0695(9) Uani 1 d .
H12 H 0.5075 0.0728 0.0192 0.083 Uiso 1 calc R
C13 C 0.6702(4) 0.13182(17) 0.0387(3) 0.0752(10) Uani 1 d .
H13 H 0.6633 0.1536 -0.0326 0.090 Uiso 1 calc R
C14 C 0.7723(4) 0.14762(17) 0.1133(3) 0.0783(11) Uani 1 d .
H14 H 0.8350 0.1803 0.0926 0.094 Uiso 1 calc R
C15 C 0.7831(3) 0.11552(14) 0.2188(3) 0.0630(9) Uani 1 d .
H15 H 0.8528 0.1270 0.2691 0.076 Uiso 1 calc R
C16 C 0.6329(3) -0.17241(13) 0.2465(3) 0.0492(7) Uani 1 d .
C17 C 0.5058(4) -0.27069(17) 0.2016(4) 0.0859(12) Uani 1 d .
H17A H 0.5120 -0.2607 0.1204 0.129 Uiso 1 calc GR
H17B H 0.4226 -0.2536 0.2307 0.129 Uiso 1 calc GR
H17C H 0.5097 -0.3190 0.2130 0.129 Uiso 1 calc GR
C18 C 0.8685(3) -0.19499(12) 0.3003(2) 0.0463(7) Uani 1 d .
C19 C 1.0132(3) -0.23670(15) 0.1560(3) 0.0695(9) Uani 1 d .
H19A H 1.0092 -0.2470 0.0747 0.104 Uiso 1 calc GR
H19B H 1.0170 -0.2783 0.1995 0.104 Uiso 1 calc GR
H19C H 1.0918 -0.2101 0.1723 0.104 Uiso 1 calc GR
C20 C 0.9068(3) -0.08002(13) 0.5341(3) 0.0508(7) Uani 1 d .
H20A H 0.9620 -0.0955 0.4718 0.076 Uiso 1 calc GR
H20B H 0.9093 -0.1127 0.5958 0.076 Uiso 1 calc GR
H20C H 0.9395 -0.0371 0.5620 0.076 Uiso 1 calc GR
C21 C 0.7900(3) 0.03053(14) 0.7429(3) 0.0540(7) Uani 1 d .
C22 C 0.8494(6) -0.03099(19) 0.9125(3) 0.1036(15) Uani 1 d .
H22A H 0.9398 -0.0141 0.9024 0.124 Uiso 1 calc R
H22B H 0.8063 -0.0035 0.9712 0.124 Uiso 1 calc R
C23 C 0.8538(6) -0.0995(2) 0.9487(4) 0.1236(18) Uani 1 d .
H23A H 0.8936 -0.1267 0.8893 0.185 Uiso 1 calc GR
H23B H 0.7644 -0.1153 0.9630 0.185 Uiso 1 calc GR
H23C H 0.9062 -0.1030 1.0186 0.185 Uiso 1 calc GR
C24 C 0.7372(3) 0.15427(13) 0.5946(3) 0.0634(9) Uani 1 d .
H24A H 0.8229 0.1683 0.5661 0.095 Uiso 1 calc GR
H24B H 0.7358 0.1590 0.6773 0.095 Uiso 1 calc GR
H24C H 0.6683 0.1822 0.5607 0.095 Uiso 1 calc GR

loop_
_atom_site_aniso_label
_atom_site_aniso_U_11
_atom_site_aniso_U_22
_atom_site_aniso_U_33
_atom_site_aniso_U_23
_atom_site_aniso_U_13
_atom_site_aniso_U_12
O1 0.0538(11) 0.0434(9) 0.0465(11) -0.0049(8) -0.0073(10) 0.0103(8)
O2 0.0887(17) 0.0703(14) 0.0921(18) 0.0097(13) -0.0474(16) 0.0002(12)
O3 0.0726(14) 0.0480(11) 0.0869(17) -0.0022(11) -0.0160(14) -0.0178(9)
O4 0.0861(16) 0.0611(12) 0.0519(12) 0.0093(11) -0.0161(13) 0.0220(11)
O5 0.0700(13) 0.0529(11) 0.0427(11) -0.0018(9) -0.0034(11) 0.0169(9)
O6 0.0951(18) 0.0787(14) 0.0655(15) -0.0129(12) -0.0283(15) -0.0205(13)
O7 0.118(2) 0.0668(13) 0.0528(13) 0.0049(11) -0.0353(15) -0.0060(12)
C1 0.0369(13) 0.0379(12) 0.0419(15) -0.0026(12) -0.0040(12) -0.0024(10)
C2 0.0366(13) 0.0343(12) 0.0406(15) 0.0022(11) -0.0020(12) -0.0041(9)
C3 0.0408(13) 0.0361(12) 0.0399(14) 0.0028(11) -0.0024(12) -0.0038(10)
C4 0.0434(14) 0.0460(14) 0.0427(15) 0.0030(12) -0.0009(13) -0.0083(11)
C5 0.0411(14) 0.0496(14) 0.0405(15) -0.0056(13) -0.0027(13) 0.0002(11)
C6 0.0397(14) 0.0488(14) 0.0467(16) -0.0094(13) -0.0021(14) 0.0024(11)
C7 0.0563(16) 0.0353(12) 0.0430(15) 0.0039(12) 0.0030(14) 0.0004(11)
C8 0.0514(15) 0.0335(11) 0.0394(15) 0.0019(11) -0.0046(13) -0.0022(10)
C9 0.0547(16) 0.0387(12) 0.0407(15) 0.0022(12) 0.0005(14) -0.0089(11)
C10 0.0429(14) 0.0343(12) 0.0452(15) 0.0010(12) -0.0058(13) 0.0019(10)
C11 0.0570(17) 0.0557(16) 0.0546(18) 0.0050(15) -0.0104(16) -0.0040(13)
C12 0.078(2) 0.075(2) 0.055(2) 0.0026(18) -0.0224(19) 0.0059(17)
C13 0.099(3) 0.070(2) 0.057(2) 0.0214(18) 0.000(2) 0.0141(19)
C14 0.082(2) 0.071(2) 0.082(3) 0.032(2) -0.002(2) -0.0135(17)
C15 0.0632(19) 0.0573(16) 0.068(2) 0.0203(16) -0.0116(18) -0.0156(14)
C16 0.0549(16) 0.0472(15) 0.0455(17) -0.0039(13) -0.0070(15) -0.0028(12)
C17 0.073(2) 0.077(2) 0.108(3) -0.028(2) -0.011(2) -0.0289(17)
C18 0.0606(17) 0.0337(12) 0.0443(16) 0.0004(12) -0.0086(15) -0.0039(11)
C19 0.076(2) 0.0647(18) 0.068(2) -0.0202(17) -0.002(2) 0.0210(16)
C20 0.0457(15) 0.0473(14) 0.0592(18) 0.0044(14) -0.0114(15) 0.0014(11)
C21 0.0557(17) 0.0564(16) 0.0498(17) -0.0087(15) -0.0054(16) 0.0046(13)
C22 0.164(4) 0.091(3) 0.055(2) 0.001(2) -0.048(3) 0.020(3)
C23 0.178(5) 0.117(3) 0.076(3) 0.019(3) -0.028(3) 0.044(3)
C24 0.072(2) 0.0452(15) 0.073(2) -0.0150(15) -0.0112(19) 0.0054(13)

loop_
_atom_type_symbol
_atom_type_description
_atom_type_scat_dispersion_real
_atom_type_scat_dispersion_imag
_atom_type_scat_source
C C 0.0033 0.0016 'International Tables Vol C Tables 4.2.6.8 and 6.1.1.4'
H H 0.0000 0.0000 'International Tables Vol C Tables 4.2.6.8 and 6.1.1.4'
O O 0.0106 0.0060 'International Tables Vol C Tables 4.2.6.8 and 6.1.1.4'

loop_
_geom_angle_atom_site_label_1
_geom_angle_atom_site_label_2
_geom_angle_atom_site_label_3
_geom_angle
C6 O1 C1 125.29(19)
C16 O3 C17 117.0(3)
C18 O5 C19 117.2(2)
C21 O7 C22 117.7(3)
O1 C1 C10 107.77(18)
C2 C1 O1 127.9(2)
C2 C1 C10 124.3(2)
C1 C2 C3 129.5(2)
C1 C2 C7 122.0(2)
C7 C2 C3 108.09(19)
C2 C3 C4 111.4(2)
C2 C3 C9 100.9(2)
C2 C3 C20 112.3(2)
C4 C3 C9 111.99(19)
C4 C3 C20 110.2(2)
C20 C3 C9 109.7(2)
C3 C4 H4A 109.0
C3 C4 H4B 109.0
H4A C4 H4B 107.8
C5 C4 C3 113.02(19)
C5 C4 H4A 109.0
C5 C4 H4B 109.0
C6 C5 C4 120.8(3)
C6 C5 C21 119.6(2)
C21 C5 C4 119.5(2)
O1 C6 C24 108.1(2)
C5 C6 O1 122.8(2)
C5 C6 C24 129.0(3)
C2 C7 H7A 110.8
C2 C7 H7B 110.8
C2 C7 C8 104.74(19)
H7A C7 H7B 108.9
C8 C7 H7A 110.8
C8 C7 H7B 110.8
C7 C8 C9 105.39(18)
C16 C8 C7 111.8(2)
C16 C8 C9 109.3(2)
C16 C8 C18 108.7(2)
C18 C8 C7 108.9(2)
C18 C8 C9 112.8(2)
C3 C9 C8 106.70(18)
C3 C9 H9A 110.4
C3 C9 H9B 110.4
C8 C9 H9A 110.4
C8 C9 H9B 110.4
H9A C9 H9B 108.6
C11 C10 C1 122.0(2)
C11 C10 C15 118.4(3)
C15 C10 C1 119.5(3)
C10 C11 H11 119.6
C10 C11 C12 120.7(3)
C12 C11 H11 119.6
C11 C12 H12 120.0
C13 C12 C11 119.9(4)
C13 C12 H12 120.0
C12 C13 H13 120.2
C14 C13 C12 119.7(3)
C14 C13 H13 120.2
C13 C14 H14 119.8
C13 C14 C15 120.4(3)
C15 C14 H14 119.8
C10 C15 H15 119.6
C14 C15 C10 120.8(3)
C14 C15 H15 119.6
O2 C16 O3 123.3(3)
O2 C16 C8 126.3(2)
O3 C16 C8 110.3(2)
O3 C17 H17A 109.5
O3 C17 H17B 109.5
O3 C17 H17C 109.5
H17A C17 H17B 109.5
H17A C17 H17C 109.5
H17B C17 H17C 109.5
O4 C18 O5 124.0(3)
O4 C18 C8 126.7(3)
O5 C18 C8 109.3(2)
O5 C19 H19A 109.5
O5 C19 H19B 109.5
O5 C19 H19C 109.5
H19A C19 H19B 109.5
H19A C19 H19C 109.5
H19B C19 H19C 109.5
C3 C20 H20A 109.5
C3 C20 H20B 109.5
C3 C20 H20C 109.5
H20A C20 H20B 109.5
H20A C20 H20C 109.5
H20B C20 H20C 109.5
O6 C21 O7 121.3(3)
O6 C21 C5 126.5(3)
O7 C21 C5 112.1(2)
O7 C22 H22A 109.7
O7 C22 H22B 109.7
H22A C22 H22B 108.2
C23 C22 O7 109.9(4)
C23 C22 H22A 109.7
C23 C22 H22B 109.7
C22 C23 H23A 109.5
C22 C23 H23B 109.5
C22 C23 H23C 109.5
H23A C23 H23B 109.5
H23A C23 H23C 109.5
H23B C23 H23C 109.5
C6 C24 H24A 109.5
C6 C24 H24B 109.5
C6 C24 H24C 109.5
H24A C24 H24B 109.5
H24A C24 H24C 109.5
H24B C24 H24C 109.5

loop_
_geom_bond_atom_site_label_1
_geom_bond_atom_site_label_2
_geom_bond_distance
O1 C1 1.403(3)
O1 C6 1.375(3)
O2 C16 1.189(3)
O3 C16 1.329(3)
O3 C17 1.445(4)
O4 C18 1.196(3)
O5 C18 1.330(3)
O5 C19 1.437(3)
O6 C21 1.215(3)
O7 C21 1.318(3)
O7 C22 1.452(5)
C1 C2 1.329(3)
C1 C10 1.485(4)
C2 C3 1.511(4)
C2 C7 1.504(3)
C3 C4 1.524(3)
C3 C9 1.545(3)
C3 C20 1.531(4)
C4 H4A 0.9700
C4 H4B 0.9700
C4 C5 1.504(3)
C5 C6 1.335(4)
C5 C21 1.471(4)
C6 C24 1.500(4)
C7 H7A 0.9700
C7 H7B 0.9700
C7 C8 1.551(3)
C8 C9 1.555(4)
C8 C16 1.511(4)
C8 C18 1.525(4)
C9 H9A 0.9700
C9 H9B 0.9700
C10 C11 1.376(4)
C10 C15 1.378(4)
C11 H11 0.9300
C11 C12 1.385(4)
C12 H12 0.9300
C12 C13 1.373(5)
C13 H13 0.9300
C13 C14 1.364(5)
C14 H14 0.9300
C14 C15 1.376(5)
C15 H15 0.9300
C17 H17A 0.9600
C17 H17B 0.9600
C17 H17C 0.9600
C19 H19A 0.9600
C19 H19B 0.9600
C19 H19C 0.9600
C20 H20A 0.9600
C20 H20B 0.9600
C20 H20C 0.9600
C22 H22A 0.9700
C22 H22B 0.9700
C22 C23 1.410(5)
C23 H23A 0.9600
C23 H23B 0.9600
C23 H23C 0.9600
C24 H24A 0.9600
C24 H24B 0.9600
C24 H24C 0.9600

loop_
_geom_torsion_atom_site_label_1
_geom_torsion_atom_site_label_2
_geom_torsion_atom_site_label_3
_geom_torsion_atom_site_label_4
_geom_torsion
O1 C1 C2 C3 8.2(4)
O1 C1 C2 C7 179.8(2)
O1 C1 C10 C11 -104.9(3)
O1 C1 C10 C15 74.4(3)
C1 O1 C6 C5 -46.7(4)
C1 O1 C6 C24 137.2(2)
C1 C2 C3 C4 15.0(4)
C1 C2 C3 C9 134.0(3)
C1 C2 C3 C20 -109.2(3)
C1 C2 C7 C8 -143.3(2)
C1 C10 C11 C12 179.5(3)
C1 C10 C15 C14 -179.9(3)
C2 C1 C10 C11 77.1(3)
C2 C1 C10 C15 -103.6(3)
C2 C3 C4 C5 -66.9(3)
C2 C3 C9 C8 31.9(2)
C2 C7 C8 C9 -8.5(3)
C2 C7 C8 C16 110.1(2)
C2 C7 C8 C18 -129.7(2)
C3 C2 C7 C8 29.9(3)
C3 C4 C5 C6 71.3(3)
C3 C4 C5 C21 -106.3(3)
C4 C3 C9 C8 150.5(2)
C4 C5 C6 O1 -4.7(4)
C4 C5 C6 C24 170.6(3)
C4 C5 C21 O6 164.5(3)
C4 C5 C21 O7 -11.9(4)
C6 O1 C1 C2 26.9(4)
C6 O1 C1 C10 -151.1(2)
C6 C5 C21 O6 -13.1(4)
C6 C5 C21 O7 170.5(2)
C7 C2 C3 C4 -157.5(2)
C7 C2 C3 C9 -38.5(2)
C7 C2 C3 C20 78.3(3)
C7 C8 C9 C3 -14.9(3)
C7 C8 C16 O2 -15.7(4)
C7 C8 C16 O3 167.6(2)
C7 C8 C18 O4 112.5(3)
C7 C8 C18 O5 -65.0(3)
C9 C3 C4 C5 -179.0(2)
C9 C8 C16 O2 100.6(3)
C9 C8 C16 O3 -76.2(3)
C9 C8 C18 O4 -4.1(4)
C9 C8 C18 O5 178.4(2)
C10 C1 C2 C3 -174.2(2)
C10 C1 C2 C7 -2.6(4)
C10 C11 C12 C13 0.3(5)
C11 C10 C15 C14 -0.6(4)
C11 C12 C13 C14 -0.4(5)
C12 C13 C14 C15 0.1(5)
C13 C14 C15 C10 0.5(5)
C15 C10 C11 C12 0.2(4)
C16 C8 C9 C3 -135.2(2)
C16 C8 C18 O4 -125.5(3)
C16 C8 C18 O5 57.0(3)
C17 O3 C16 O2 2.4(4)
C17 O3 C16 C8 179.3(2)
C18 C8 C9 C3 103.7(2)
C18 C8 C16 O2 -135.9(3)
C18 C8 C16 O3 47.3(3)
C19 O5 C18 O4 -3.7(4)
C19 O5 C18 C8 173.9(2)
C20 C3 C4 C5 58.5(3)
C20 C3 C9 C8 -86.7(3)
C21 O7 C22 C23 -163.0(4)
C21 C5 C6 O1 172.8(2)
C21 C5 C6 C24 -11.8(4)
C22 O7 C21 O6 -4.1(5)
C22 O7 C21 C5 172.5(3)
